data_7041330
loop_
_publ_author_name
'Yao, Nian-Tao'
'Zhang, Ru-Fen'
'Zhang, Shao-Liang'
'Li, Qian-Li'
'Ma, Chun-Lin'

_publ_section_title
;
 A novel octa-nuclear 32-membered zirconocene macrocycle based on the
 aromatic selenite.
;
_journal_issue 2
_journal_name_full 'Dalton transactions (Cambridge, England : 2003)'
_journal_page_first 524
_journal_page_last 528
_journal_paper_doi 10.1039/c6dt04061f
_journal_volume 46
_journal_year 2017
_chemical_formula_moiety 'C176 H144 Cl12 F16 O34 Se16 Zr12'
_chemical_formula_sum 'C176 H144 Cl12 F16 O34 Se16 Zr12'
_chemical_formula_weight 5890.30
_chemical_melting_point ?
_chemical_name_common complex1
_space_group_crystal_system tetragonal
_space_group_IT_number 142
_space_group_name_Hall '-I 4bd 2c'
_space_group_name_H-M_alt 'I 41/a c d'
_symmetry_space_group_name_Hall '-I 4bd 2c'
_symmetry_space_group_name_H-M 'I 41/a c d :2'
_atom_sites_solution_hydrogens geom
_audit_creation_method SHELXL-2014/7
_audit_update_record
;
2016-11-23 deposited with the CCDC.
2016-12-06 downloaded from the CCDC.
;
_cell_angle_alpha 90
_cell_angle_beta 90
_cell_angle_gamma 90
_cell_formula_units_Z 8
_cell_length_a 33.363(8)
_cell_length_b 33.363(8)
_cell_length_c 39.701(13)
_cell_measurement_reflns_used 7203
_cell_measurement_temperature 298(2)
_cell_measurement_theta_max 17.6345
_cell_measurement_theta_min 2.2545
_cell_volume 44191(2)
_computing_structure_refinement 'SHELXL-2014/7 (Sheldrick, 2014)'
_diffrn_ambient_temperature 298(2)
_diffrn_detector_area_resol_mean 'phi and omega scans'
_diffrn_measured_fraction_theta_full 0.999
_diffrn_measured_fraction_theta_max 0.999
_diffrn_measurement_device_type graphite
_diffrn_measurement_method 'CCD area detector'
_diffrn_radiation_type MoK\a
_diffrn_radiation_wavelength 0.71073
_diffrn_reflns_av_R_equivalents 0.1467
_diffrn_reflns_av_unetI/netI 0.1577
_diffrn_reflns_Laue_measured_fraction_full 0.999
_diffrn_reflns_Laue_measured_fraction_max 0.999
_diffrn_reflns_limit_h_max 39
_diffrn_reflns_limit_h_min -35
_diffrn_reflns_limit_k_max 39
_diffrn_reflns_limit_k_min -37
_diffrn_reflns_limit_l_max 47
_diffrn_reflns_limit_l_min -30
_diffrn_reflns_number 89709
_diffrn_reflns_point_group_measured_fraction_full 0.999
_diffrn_reflns_point_group_measured_fraction_max 0.999
_diffrn_reflns_theta_full 25.017
_diffrn_reflns_theta_max 25.017
_diffrn_reflns_theta_min 2.186
_diffrn_source 'fine-focus sealed tube'
_exptl_absorpt_coefficient_mu 3.396
_exptl_absorpt_correction_T_max 0.5357
_exptl_absorpt_correction_T_min 0.3828
_exptl_absorpt_correction_type multi-scan
_exptl_absorpt_process_details sadabs
_exptl_crystal_colour yellow
_exptl_crystal_density_diffrn 1.771
_exptl_crystal_description block
_exptl_crystal_F_000 22752
_exptl_crystal_size_max 0.310
_exptl_crystal_size_mid 0.300
_exptl_crystal_size_min 0.290
_platon_squeeze_details
;
;
_refine_diff_density_max 1.141
_refine_diff_density_min -0.897
_refine_diff_density_rms 0.107
_refine_ls_extinction_method none
_refine_ls_goodness_of_fit_ref 1.043
_refine_ls_hydrogen_treatment constr
_refine_ls_matrix_type full
_refine_ls_number_parameters 576
_refine_ls_number_reflns 9761
_refine_ls_number_restraints 1711
_refine_ls_restrained_S_all 1.058
_refine_ls_R_factor_all 0.1439
_refine_ls_R_factor_gt 0.0547
_refine_ls_shift/su_max 0.001
_refine_ls_shift/su_mean 0.000
_refine_ls_structure_factor_coef Fsqd
_refine_ls_weighting_details 'w=1/[\s^2^(Fo^2^)+(0.0271P)^2^] where P=(Fo^2^+2Fc^2^)/3'
_refine_ls_weighting_scheme calc
_refine_ls_wR_factor_gt 0.1007
_refine_ls_wR_factor_ref 0.1090
_reflns_Friedel_coverage 0.000
_reflns_number_gt 3770
_reflns_number_total 9761
_reflns_threshold_expression 'I > 2\s(I)'
_cod_data_source_file c6dt04061f2.cif
_cod_data_source_block 1
_cod_depositor_comments
;
The following automatic conversions were performed:

'_chemical_melting_point' value 'not measured' was changed to '?' -
the value is undefined or not given.

Automatic conversion script
Id: cif_fix_values 4268 2015-11-12 08:31:59Z antanas 

 Adding full bibliography for 7041330.cif.
;
_cod_original_cell_volume 44192(26)
_cod_database_code 7041330
_shelx_shelxl_version_number 2014/7
_shelx_space_group_comment
;
The symmetry employed for this shelxl refinement is uniquely defined
by the following loop, which should always be used as a source of
symmetry information in preference to the above space-group names.
They are only intended as comments.
;
_shelx_estimated_absorpt_t_min 0.419
_shelx_estimated_absorpt_t_max 0.439

loop_
_space_group_symop_operation_xyz
'x, y, z'
'-y+1/4, x+3/4, z+1/4'
'-x, -y+1/2, z'
'y+1/4, -x+1/4, z+3/4'
'x, -y, -z+1/2'
'-x+1/2, y, -z'
'y+3/4, x+1/4, -z+1/4'
'-y+1/4, -x+1/4, -z+1/4'
'x+1/2, y+1/2, z+1/2'
'-y+3/4, x+5/4, z+3/4'
'-x+1/2, -y+1, z+1/2'
'y+3/4, -x+3/4, z+5/4'
'x+1/2, -y+1/2, -z+1'
'-x+1, y+1/2, -z+1/2'
'y+5/4, x+3/4, -z+3/4'
'-y+3/4, -x+3/4, -z+3/4'
'-x, -y, -z'
'y-1/4, -x-3/4, -z-1/4'
'x, y-1/2, -z'
'-y-1/4, x-1/4, -z-3/4'
'-x, y, z-1/2'
'x-1/2, -y, z'
'-y-3/4, -x-1/4, z-1/4'
'y-1/4, x-1/4, z-1/4'
'-x+1/2, -y+1/2, -z+1/2'
'y+1/4, -x-1/4, -z+1/4'
'x+1/2, y, -z+1/2'
'-y+1/4, x+1/4, -z-1/4'
'-x+1/2, y+1/2, z'
'x, -y+1/2, z+1/2'
'-y-1/4, -x+1/4, z+1/4'
'y+1/4, x+1/4, z+1/4'

loop_
_atom_site_label
_atom_site_type_symbol
_atom_site_fract_x
_atom_site_fract_y
_atom_site_fract_z
_atom_site_U_iso_or_equiv
_atom_site_adp_type
_atom_site_occupancy
_atom_site_site_symmetry_order
_atom_site_calc_flag
_atom_site_refinement_flags_posn
_atom_site_refinement_flags_adp
_atom_site_refinement_flags_occupancy
Zr1 Zr 0.35417(3) 0.42021(3) 0.11095(2) 0.0557(3) Uani 1 1 d . U .
Zr2 Zr 0.49234(3) 0.41159(3) 0.18081(2) 0.0525(3) Uani 1 1 d . U .
Zr3 Zr 0.15924(3) 0.36044(4) 0.08563(3) 0.0963(4) Uani 1 1 d . U .
Se1 Se 0.44151(3) 0.48064(3) 0.13345(3) 0.0601(3) Uani 1 1 d . U .
Se2 Se 0.44197(3) 0.36297(3) 0.11533(2) 0.0512(3) Uani 1 1 d . U .
Se3 Se 0.38851(3) 0.40805(3) 0.19195(2) 0.0542(3) Uani 1 1 d . U .
Se4 Se 0.33417(3) 0.32219(3) 0.12598(2) 0.0533(3) Uani 1 1 d . U .
Cl1 Cl 0.30338(8) 0.45013(8) 0.15145(6) 0.0789(8) Uani 1 1 d . U .
Cl2 Cl 0.51834(7) 0.34263(7) 0.16826(6) 0.0688(8) Uani 1 1 d . U .
Cl3 Cl 0.10116(10) 0.36873(12) 0.04831(8) 0.1428(14) Uani 1 1 d . U .
F1 F 0.3963(3) 0.6476(2) 0.1721(2) 0.247(4) Uani 1 1 d . U .
F2 F 0.52523(19) 0.2998(2) -0.00745(16) 0.138(3) Uani 1 1 d . U .
F3 F 0.2979(2) 0.3122(2) 0.29379(17) 0.159(3) Uani 1 1 d . U .
F4 F 0.2110(2) 0.2971(2) 0.23367(17) 0.150(3) Uani 1 1 d . U .
O1 O 0.39593(17) 0.45941(16) 0.13365(14) 0.0652(16) Uani 1 1 d . U .
O2 O 0.46150(16) 0.46651(16) 0.17093(14) 0.0630(16) Uani 1 1 d . U .
O3 O 0.40441(16) 0.38628(16) 0.09418(13) 0.0569(15) Uani 1 1 d . U .
O4 O 0.46922(16) 0.40262(16) 0.12922(12) 0.0543(15) Uani 1 1 d . U .
O5 O 0.36924(16) 0.38680(16) 0.15690(13) 0.0585(15) Uani 1 1 d . U .
O6 O 0.43438(16) 0.38688(16) 0.19336(13) 0.0594(15) Uani 1 1 d . U .
O7 O 0.31984(15) 0.36660(16) 0.10817(12) 0.0559(15) Uani 1 1 d . U .
O8 O 0.31364(16) 0.28891(16) 0.09867(13) 0.0596(17) Uani 1 1 d . U .
O9 O 0.1389(2) 0.3889(2) 0.1250 0.101(3) Uani 1 2 d S TU P
C1 C 0.4252(3) 0.53274(19) 0.1454(2) 0.099(3) Uani 1 1 d G U .
C2 C 0.4507(2) 0.5645(3) 0.1383(2) 0.141(3) Uani 1 1 d G U .
H2 H 0.4757 0.5597 0.1275 0.169 Uiso 1 1 calc R U .
C3 C 0.4399(3) 0.6034(2) 0.1471(2) 0.156(4) Uani 1 1 d G U .
H3 H 0.4573 0.6251 0.1423 0.187 Uiso 1 1 calc R U .
C4 C 0.4034(3) 0.6104(2) 0.1630(2) 0.152(4) Uani 1 1 d G U .
C5 C 0.3778(2) 0.5786(3) 0.1701(2) 0.173(4) Uani 1 1 d G U .
H5 H 0.3529 0.5835 0.1809 0.207 Uiso 1 1 calc R U .
C6 C 0.3887(3) 0.5398(2) 0.1613(2) 0.137(3) Uani 1 1 d G U .
H6 H 0.3712 0.5181 0.1662 0.164 Uiso 1 1 calc R U .
C7 C 0.4720(3) 0.3464(3) 0.0758(2) 0.058(2) Uani 1 1 d . U .
C8 C 0.5021(3) 0.3197(3) 0.0796(2) 0.071(3) Uani 1 1 d . U .
H8 H 0.5106 0.3119 0.1015 0.086 Uiso 1 1 calc R U .
C9 C 0.5204(3) 0.3039(3) 0.0514(3) 0.083(3) Uani 1 1 d . U .
H9 H 0.5419 0.2855 0.0535 0.100 Uiso 1 1 calc R U .
C10 C 0.5071(3) 0.3151(4) 0.0210(3) 0.084(3) Uani 1 1 d . U .
C11 C 0.4773(3) 0.3418(3) 0.0162(2) 0.082(3) Uani 1 1 d . U .
H11 H 0.4693 0.3493 -0.0059 0.098 Uiso 1 1 calc R U .
C12 C 0.4584(3) 0.3582(3) 0.0448(3) 0.070(2) Uani 1 1 d . U .
H12 H 0.4370 0.3767 0.0426 0.084 Uiso 1 1 calc R U .
C13 C 0.3618(2) 0.3769(2) 0.22452(15) 0.070(3) Uani 1 1 d G U .
C14 C 0.37688(18) 0.3410(2) 0.23692(18) 0.109(3) Uani 1 1 d G U .
H14 H 0.4021 0.3314 0.2294 0.131 Uiso 1 1 calc R U .
C15 C 0.3550(3) 0.31909(18) 0.26036(19) 0.133(4) Uani 1 1 d G U .
H15 H 0.3653 0.2945 0.2688 0.160 Uiso 1 1 calc R U .
C16 C 0.3180(2) 0.3331(2) 0.27139(16) 0.101(3) Uani 1 1 d G U .
C17 C 0.30297(17) 0.3691(2) 0.25899(18) 0.110(3) Uani 1 1 d G U .
H17 H 0.2777 0.3787 0.2665 0.133 Uiso 1 1 calc R U .
C18 C 0.3249(2) 0.39095(18) 0.23555(17) 0.098(3) Uani 1 1 d G U .
H18 H 0.3146 0.4155 0.2271 0.118 Uiso 1 1 calc R U .
C19 C 0.2942(3) 0.3170(3) 0.1607(2) 0.065(2) Uani 1 1 d . U .
C20 C 0.2923(3) 0.2809(3) 0.1774(3) 0.085(3) Uani 1 1 d . U .
H20 H 0.3110 0.2604 0.1721 0.102 Uiso 1 1 calc R U .
C21 C 0.2643(4) 0.2741(3) 0.2012(3) 0.094(3) Uani 1 1 d . U .
H21 H 0.2630 0.2490 0.2124 0.113 Uiso 1 1 calc R U .
C22 C 0.2385(4) 0.3028(4) 0.2089(3) 0.091(3) Uani 1 1 d . U .
C23 C 0.2384(3) 0.3387(4) 0.1938(3) 0.102(3) Uani 1 1 d . U .
H23 H 0.2194 0.3587 0.1996 0.122 Uiso 1 1 calc R U .
C24 C 0.2676(3) 0.3453(3) 0.1689(2) 0.084(2) Uani 1 1 d . U .
H24 H 0.2684 0.3705 0.1577 0.100 Uiso 1 1 calc R U .
C25 C 0.3154(3) 0.4269(4) 0.0553(3) 0.085(3) Uani 1 1 d . U .
H25 H 0.2959 0.4072 0.0499 0.102 Uiso 1 1 calc R U .
C26 C 0.3546(3) 0.4252(3) 0.0469(2) 0.080(3) Uani 1 1 d . U .
H26 H 0.3671 0.4039 0.0350 0.096 Uiso 1 1 calc R U .
C27 C 0.3731(3) 0.4586(3) 0.0583(3) 0.081(3) Uani 1 1 d . U .
H27 H 0.4007 0.4649 0.0558 0.097 Uiso 1 1 calc R U .
C28 C 0.3451(4) 0.4815(3) 0.0739(2) 0.084(3) Uani 1 1 d . U .
H28 H 0.3496 0.5070 0.0839 0.101 Uiso 1 1 calc R U .
C29 C 0.3083(3) 0.4611(3) 0.0728(3) 0.085(3) Uani 1 1 d . U .
H29 H 0.2835 0.4696 0.0823 0.102 Uiso 1 1 calc R U .
C30 C 0.4895(4) 0.4408(4) 0.2389(2) 0.087(3) Uani 1 1 d . U .
H30 H 0.4659 0.4553 0.2442 0.104 Uiso 1 1 calc R U .
C31 C 0.5242(4) 0.4563(4) 0.2244(3) 0.091(3) Uani 1 1 d . U .
H31 H 0.5287 0.4833 0.2178 0.109 Uiso 1 1 calc R U .
C32 C 0.5494(4) 0.4262(4) 0.2216(3) 0.093(3) Uani 1 1 d . U .
H32 H 0.5756 0.4284 0.2124 0.111 Uiso 1 1 calc R U .
C33 C 0.5338(4) 0.3927(4) 0.2329(3) 0.094(3) Uani 1 1 d . U .
H33 H 0.5469 0.3674 0.2332 0.113 Uiso 1 1 calc R U .
C34 C 0.4959(4) 0.4001(4) 0.2441(2) 0.091(3) Uani 1 1 d . U .
H34 H 0.4776 0.3813 0.2536 0.109 Uiso 1 1 calc R U .
C35 C 0.1909(4) 0.4279(4) 0.0733(3) 0.116(3) Uani 1 1 d . U .
H35 H 0.1778 0.4511 0.0817 0.139 Uiso 1 1 calc R U .
C36 C 0.2192(4) 0.4046(4) 0.0902(3) 0.107(3) Uani 1 1 d . U .
H36 H 0.2299 0.4098 0.1119 0.129 Uiso 1 1 calc R U .
C37 C 0.2290(4) 0.3721(4) 0.0693(3) 0.115(3) Uani 1 1 d . U .
H37 H 0.2473 0.3514 0.0751 0.138 Uiso 1 1 calc R U .
C38 C 0.2086(4) 0.3744(4) 0.0400(3) 0.125(3) Uani 1 1 d . U .
H38 H 0.2095 0.3557 0.0219 0.150 Uiso 1 1 calc R U .
C39 C 0.1857(4) 0.4102(4) 0.0413(3) 0.115(3) Uani 1 1 d . U .
H39 H 0.1696 0.4205 0.0236 0.138 Uiso 1 1 calc R U .
C40 C 0.1796(4) 0.2906(4) 0.0738(3) 0.126(3) Uani 1 1 d . U .
H40 H 0.1938 0.2873 0.0532 0.152 Uiso 1 1 calc R U .
C41 C 0.1383(4) 0.2874(4) 0.0781(3) 0.127(4) Uani 1 1 d . U .
H41 H 0.1194 0.2799 0.0614 0.153 Uiso 1 1 calc R U .
C42 C 0.1296(4) 0.2976(4) 0.1126(3) 0.127(3) Uani 1 1 d . U .
H42 H 0.1039 0.2993 0.1226 0.152 Uiso 1 1 calc R U .
C43 C 0.1655(5) 0.3044(4) 0.1281(3) 0.126(3) Uani 1 1 d . U .
H43 H 0.1686 0.3113 0.1512 0.151 Uiso 1 1 calc R U .
C44 C 0.1969(4) 0.2996(4) 0.1054(3) 0.121(3) Uani 1 1 d . U .
H44 H 0.2247 0.3020 0.1102 0.145 Uiso 1 1 calc R U .

loop_
_atom_site_aniso_label
_atom_site_aniso_U_11
_atom_site_aniso_U_22
_atom_site_aniso_U_33
_atom_site_aniso_U_23
_atom_site_aniso_U_13
_atom_site_aniso_U_12
Zr1 0.0538(7) 0.0548(7) 0.0585(7) 0.0129(5) -0.0032(5) 0.0014(5)
Zr2 0.0514(6) 0.0560(7) 0.0502(6) -0.0027(5) -0.0047(5) 0.0017(5)
Zr3 0.0874(9) 0.1249(11) 0.0764(9) -0.0212(7) -0.0012(7) -0.0011(8)
Se1 0.0609(7) 0.0524(7) 0.0670(8) 0.0051(5) 0.0007(6) -0.0018(6)
Se2 0.0501(6) 0.0524(7) 0.0511(6) 0.0009(5) -0.0009(5) 0.0002(6)
Se3 0.0562(7) 0.0566(7) 0.0497(7) -0.0007(5) 0.0017(5) 0.0017(6)
Se4 0.0517(7) 0.0541(7) 0.0540(7) 0.0059(5) -0.0059(5) 0.0026(6)
Cl1 0.070(2) 0.072(2) 0.095(2) -0.0008(15) 0.0104(15) 0.0136(16)
Cl2 0.0694(19) 0.0589(18) 0.078(2) 0.0006(14) -0.0043(14) 0.0115(14)
Cl3 0.114(3) 0.193(4) 0.122(3) -0.035(3) -0.037(2) 0.007(3)
F1 0.378(12) 0.089(6) 0.275(10) -0.049(6) -0.010(9) 0.059(7)
F2 0.110(5) 0.208(7) 0.095(5) -0.059(5) 0.018(4) 0.023(5)
F3 0.173(7) 0.172(7) 0.133(6) 0.045(5) 0.074(5) -0.035(6)
F4 0.158(6) 0.161(6) 0.130(6) 0.045(5) 0.064(5) 0.007(5)
O1 0.066(4) 0.054(3) 0.075(4) 0.012(3) -0.001(3) 0.008(3)
O2 0.067(4) 0.055(4) 0.067(4) -0.005(3) 0.000(3) 0.003(3)
O3 0.052(3) 0.064(4) 0.055(3) 0.003(3) 0.003(3) 0.001(3)
O4 0.057(3) 0.057(3) 0.050(3) 0.002(3) 0.000(3) 0.006(3)
O5 0.060(3) 0.059(3) 0.057(3) 0.009(3) 0.002(3) 0.006(3)
O6 0.065(4) 0.064(3) 0.049(3) 0.018(3) -0.003(3) 0.000(3)
O7 0.052(3) 0.062(4) 0.054(3) 0.003(3) -0.007(3) 0.005(3)
O8 0.063(4) 0.052(4) 0.064(4) 0.000(3) -0.004(3) 0.004(3)
O9 0.112(4) 0.112(4) 0.077(5) -0.020(3) 0.020(3) 0.003(5)
C1 0.107(6) 0.058(5) 0.131(6) 0.007(5) 0.023(6) 0.006(5)
C2 0.147(7) 0.078(6) 0.197(7) -0.018(6) 0.030(6) -0.005(6)
C3 0.172(9) 0.067(7) 0.230(9) -0.013(7) 0.017(8) 0.016(7)
C4 0.195(9) 0.059(7) 0.202(8) -0.012(7) 0.027(8) 0.017(7)
C5 0.198(9) 0.094(8) 0.226(8) -0.029(8) 0.052(8) 0.029(8)
C6 0.163(7) 0.072(6) 0.175(7) -0.021(6) 0.032(6) 0.027(6)
C7 0.051(5) 0.075(5) 0.049(5) -0.009(5) -0.008(4) -0.003(5)
C8 0.065(6) 0.094(6) 0.055(5) -0.002(5) 0.000(5) 0.007(5)
C9 0.074(6) 0.106(7) 0.070(7) -0.015(6) 0.000(6) 0.022(6)
C10 0.069(6) 0.113(7) 0.070(7) -0.031(6) 0.011(6) 0.004(6)
C11 0.070(6) 0.126(7) 0.050(6) -0.011(6) -0.004(5) 0.013(6)
C12 0.061(5) 0.092(6) 0.058(5) -0.010(5) 0.002(5) 0.006(5)
C13 0.068(5) 0.082(6) 0.058(5) 0.012(5) 0.003(5) 0.007(5)
C14 0.108(6) 0.107(6) 0.112(6) 0.036(5) 0.051(5) 0.010(6)
C15 0.139(8) 0.126(7) 0.133(7) 0.051(6) 0.066(6) 0.010(7)
C16 0.105(7) 0.113(7) 0.085(6) 0.023(6) 0.043(6) -0.010(6)
C17 0.104(6) 0.131(7) 0.097(6) 0.030(6) 0.041(5) 0.011(6)
C18 0.093(6) 0.109(6) 0.092(6) 0.032(5) 0.044(5) 0.010(5)
C19 0.071(5) 0.062(5) 0.063(5) 0.004(5) -0.002(4) 0.008(5)
C20 0.095(6) 0.074(6) 0.087(6) 0.009(5) 0.026(5) 0.014(5)
C21 0.115(7) 0.083(7) 0.086(7) 0.031(6) 0.027(6) 0.003(6)
C22 0.099(6) 0.092(7) 0.082(6) 0.024(6) 0.037(5) 0.001(6)
C23 0.113(6) 0.099(6) 0.094(6) 0.023(5) 0.030(5) 0.026(6)
C24 0.091(5) 0.078(5) 0.083(5) 0.024(5) 0.025(5) 0.013(5)
C25 0.079(6) 0.100(6) 0.077(5) 0.021(5) -0.011(5) -0.006(6)
C26 0.083(6) 0.091(6) 0.066(5) 0.021(5) -0.015(5) 0.015(6)
C27 0.072(6) 0.086(6) 0.086(6) 0.039(5) 0.001(5) -0.003(6)
C28 0.103(7) 0.072(6) 0.078(6) 0.032(5) -0.012(6) 0.010(6)
C29 0.072(6) 0.098(6) 0.086(6) 0.022(5) -0.009(5) 0.021(5)
C30 0.092(6) 0.108(6) 0.061(6) -0.025(5) -0.015(5) 0.027(6)
C31 0.112(7) 0.087(7) 0.074(6) -0.007(6) -0.023(6) -0.014(6)
C32 0.080(7) 0.128(8) 0.070(6) -0.010(6) -0.012(6) -0.008(7)
C33 0.112(7) 0.093(7) 0.076(6) -0.012(6) -0.038(6) 0.023(7)
C34 0.105(7) 0.109(7) 0.058(6) 0.003(5) -0.027(5) -0.039(7)
C35 0.106(7) 0.132(7) 0.109(7) -0.004(6) 0.013(6) 0.003(6)
C36 0.102(6) 0.131(6) 0.089(6) 0.001(5) 0.000(5) -0.005(6)
C37 0.094(6) 0.140(6) 0.111(6) -0.001(6) 0.004(5) 0.006(5)
C38 0.120(7) 0.159(7) 0.096(6) -0.023(6) 0.011(6) 0.003(6)
C39 0.105(7) 0.147(7) 0.093(7) 0.007(6) -0.005(6) 0.006(6)
C40 0.122(7) 0.149(7) 0.108(7) -0.035(6) 0.011(7) 0.015(7)
C41 0.125(8) 0.140(7) 0.117(7) -0.026(7) 0.007(7) -0.011(7)
C42 0.127(7) 0.135(7) 0.118(7) -0.013(7) 0.025(7) -0.008(7)
C43 0.145(7) 0.127(7) 0.105(7) -0.006(6) 0.003(6) 0.014(7)
C44 0.117(6) 0.128(6) 0.117(6) -0.015(6) -0.007(6) 0.011(6)

loop_
_atom_type_symbol
_atom_type_description
_atom_type_scat_dispersion_real
_atom_type_scat_dispersion_imag
_atom_type_scat_source
C C 0.0033 0.0016 'International Tables Vol C Tables 4.2.6.8 and 6.1.1.4'
H H 0.0000 0.0000 'International Tables Vol C Tables 4.2.6.8 and 6.1.1.4'
F F 0.0171 0.0103 'International Tables Vol C Tables 4.2.6.8 and 6.1.1.4'
O O 0.0106 0.0060 'International Tables Vol C Tables 4.2.6.8 and 6.1.1.4'
Cl Cl 0.1484 0.1585 'International Tables Vol C Tables 4.2.6.8 and 6.1.1.4'
Zr Zr -2.9673 0.5597 'International Tables Vol C Tables 4.2.6.8 and 6.1.1.4'
Se Se -0.0929 2.2259 'International Tables Vol C Tables 4.2.6.8 and 6.1.1.4'

loop_
_geom_angle_atom_site_label_1
_geom_angle_atom_site_label_2
_geom_angle_atom_site_label_3
_geom_angle
_geom_angle_site_symmetry_1
_geom_angle_site_symmetry_3
O1 Zr1 O7 153.9(2) . .
O1 Zr1 O3 86.7(2) . .
O7 Zr1 O3 87.7(2) . .
O1 Zr1 O5 79.0(2) . .
O7 Zr1 O5 74.9(2) . .
O3 Zr1 O5 79.0(2) . .
O1 Zr1 C27 82.8(3) . .
O7 Zr1 C27 121.1(3) . .
O3 Zr1 C27 79.3(3) . .
O5 Zr1 C27 152.3(3) . .
O1 Zr1 C28 80.1(3) . .
O7 Zr1 C28 125.7(3) . .
O3 Zr1 C28 110.0(3) . .
O5 Zr1 C28 156.6(3) . .
C27 Zr1 C28 31.0(3) . .
O1 Zr1 Cl1 85.79(17) . .
O7 Zr1 Cl1 90.24(15) . .
O3 Zr1 Cl1 158.73(16) . .
O5 Zr1 Cl1 80.01(15) . .
C27 Zr1 Cl1 119.3(3) . .
C28 Zr1 Cl1 88.3(3) . .
O1 Zr1 C26 112.4(3) . .
O7 Zr1 C26 90.3(3) . .
O3 Zr1 C26 73.6(3) . .
O5 Zr1 C26 149.4(3) . .
C27 Zr1 C26 30.9(3) . .
C28 Zr1 C26 50.9(4) . .
Cl1 Zr1 C26 127.6(3) . .
O1 Zr1 C29 108.5(3) . .
O7 Zr1 C29 95.5(3) . .
O3 Zr1 C29 124.9(3) . .
O5 Zr1 C29 154.5(3) . .
C27 Zr1 C29 52.3(3) . .
C28 Zr1 C29 32.0(3) . .
Cl1 Zr1 C29 76.4(3) . .
C26 Zr1 C29 51.4(3) . .
O1 Zr1 C25 130.2(3) . .
O7 Zr1 C25 76.0(3) . .
O3 Zr1 C25 100.0(3) . .
O5 Zr1 C25 150.9(3) . .
C27 Zr1 C25 51.1(3) . .
C28 Zr1 C25 51.1(4) . .
Cl1 Zr1 C25 100.0(3) . .
C26 Zr1 C25 30.6(3) . .
C29 Zr1 C25 30.8(3) . .
O8 Zr2 O2 85.2(2) 26_565 .
O8 Zr2 O6 159.2(2) 26_565 .
O2 Zr2 O6 86.5(2) . .
O8 Zr2 O4 78.2(2) 26_565 .
O2 Zr2 O4 77.2(2) . .
O6 Zr2 O4 81.3(2) . .
O8 Zr2 C30 112.7(3) 26_565 .
O2 Zr2 C30 79.5(3) . .
O6 Zr2 C30 84.4(3) . .
O4 Zr2 C30 153.3(3) . .
O8 Zr2 Cl2 89.68(16) 26_565 .
O2 Zr2 Cl2 156.34(16) . .
O6 Zr2 Cl2 90.31(16) . .
O4 Zr2 Cl2 79.18(14) . .
C30 Zr2 Cl2 123.5(3) . .
O8 Zr2 C31 80.7(3) 26_565 .
O2 Zr2 C31 79.7(3) . .
O6 Zr2 C31 116.4(3) . .
O4 Zr2 C31 149.8(3) . .
C30 Zr2 C31 32.2(3) . .
Cl2 Zr2 C31 122.2(3) . .
O8 Zr2 C32 74.2(3) 26_565 .
O2 Zr2 C32 108.2(4) . .
O6 Zr2 C32 126.6(3) . .
O4 Zr2 C32 151.2(3) . .
C30 Zr2 C32 50.8(4) . .
Cl2 Zr2 C32 92.5(3) . .
C31 Zr2 C32 30.1(3) . .
O8 Zr2 C34 124.9(3) 26_565 .
O2 Zr2 C34 109.5(3) . .
O6 Zr2 C34 75.9(3) . .
O4 Zr2 C34 155.7(3) . .
C30 Zr2 C34 32.0(3) . .
Cl2 Zr2 C34 92.4(3) . .
C31 Zr2 C34 52.6(4) . .
C32 Zr2 C34 50.7(4) . .
O8 Zr2 C33 98.4(4) 26_565 .
O2 Zr2 C33 128.2(3) . .
O6 Zr2 C33 101.7(3) . .
O4 Zr2 C33 154.4(3) . .
C30 Zr2 C33 51.3(4) . .
Cl2 Zr2 C33 75.4(3) . .
C31 Zr2 C33 50.6(4) . .
C32 Zr2 C33 29.7(3) . .
C34 Zr2 C33 31.0(3) . .
O9 Zr3 C37 117.8(4) . .
O9 Zr3 Cl3 98.86(16) . .
C37 Zr3 Cl3 125.0(3) . .
O9 Zr3 C40 134.9(4) . .
C37 Zr3 C40 80.6(5) . .
Cl3 Zr3 C40 102.1(3) . .
O9 Zr3 C36 86.2(4) . .
C37 Zr3 C36 33.0(3) . .
Cl3 Zr3 C36 127.6(3) . .
C40 Zr3 C36 110.5(5) . .
O9 Zr3 C38 136.2(4) . .
C37 Zr3 C38 31.7(3) . .
Cl3 Zr3 C38 93.5(3) . .
C40 Zr3 C38 81.7(5) . .
C36 Zr3 C38 54.0(4) . .
O9 Zr3 C44 108.5(3) . .
C37 Zr3 C44 74.6(4) . .
Cl3 Zr3 C44 132.4(3) . .
C40 Zr3 C44 32.9(3) . .
C36 Zr3 C44 93.1(4) . .
C38 Zr3 C44 92.7(5) . .
O9 Zr3 C43 81.6(3) . .
C37 Zr3 C43 102.4(5) . .
Cl3 Zr3 C43 123.5(4) . .
C40 Zr3 C43 53.6(4) . .
C36 Zr3 C43 108.9(4) . .
C38 Zr3 C43 124.7(5) . .
C44 Zr3 C43 32.1(3) . .
O9 Zr3 C35 82.4(4) . .
C37 Zr3 C35 53.9(4) . .
Cl3 Zr3 C35 96.5(3) . .
C40 Zr3 C35 133.3(4) . .
C36 Zr3 C35 32.2(3) . .
C38 Zr3 C35 54.4(4) . .
C44 Zr3 C35 124.7(4) . .
C43 Zr3 C35 138.7(5) . .
O9 Zr3 C41 117.6(4) . .
C37 Zr3 C41 112.4(5) . .
Cl3 Zr3 C41 79.7(3) . .
C40 Zr3 C41 32.2(3) . .
C36 Zr3 C41 142.5(5) . .
C38 Zr3 C41 105.9(4) . .
C44 Zr3 C41 53.3(4) . .
C43 Zr3 C41 52.7(4) . .
C35 Zr3 C41 160.0(4) . .
O9 Zr3 C42 85.9(4) . .
C37 Zr3 C42 127.5(4) . .
Cl3 Zr3 C42 92.3(3) . .
C40 Zr3 C42 54.0(4) . .
C36 Zr3 C42 140.0(4) . .
C38 Zr3 C42 135.6(4) . .
C44 Zr3 C42 53.1(4) . .
C43 Zr3 C42 31.2(3) . .
C35 Zr3 C42 166.3(4) . .
C41 Zr3 C42 32.8(3) . .
O9 Zr3 C39 110.7(4) . .
C37 Zr3 C39 52.4(4) . .
Cl3 Zr3 C39 77.6(3) . .
C40 Zr3 C39 112.5(4) . .
C36 Zr3 C39 52.6(4) . .
C38 Zr3 C39 32.4(3) . .
C44 Zr3 C39 124.2(4) . .
C43 Zr3 C39 154.8(4) . .
C35 Zr3 C39 32.1(3) . .
C41 Zr3 C39 129.0(4) . .
C42 Zr3 C39 161.5(4) . .
O1 Se1 O2 103.6(3) . .
O1 Se1 C1 97.2(3) . .
O2 Se1 C1 98.5(3) . .
O3 Se2 O4 101.5(3) . .
O3 Se2 C7 96.4(4) . .
O4 Se2 C7 102.0(3) . .
O6 Se3 O5 101.4(3) . .
O6 Se3 C13 100.1(3) . .
O5 Se3 C13 98.9(3) . .
O8 Se4 O7 100.9(3) . .
O8 Se4 C19 96.9(3) . .
O7 Se4 C19 100.4(4) . .
Se1 O1 Zr1 149.0(3) . .
Se1 O2 Zr2 126.0(3) . .
Se2 O3 Zr1 132.1(3) . .
Se2 O4 Zr2 126.4(3) . .
Se3 O5 Zr1 124.0(3) . .
Se3 O6 Zr2 130.2(3) . .
Se4 O7 Zr1 123.8(3) . .
Se4 O8 Zr2 132.6(3) . 20_656
Zr3 O9 Zr3 168.8(6) . 7_455
C2 C1 C6 120.0 . .
C2 C1 Se1 118.4(6) . .
C6 C1 Se1 121.6(6) . .
C3 C2 C1 120.0 . .
C2 C3 C4 120.0 . .
F1 C4 C5 123.6(10) . .
F1 C4 C3 116.3(10) . .
C5 C4 C3 120.0 . .
C4 C5 C6 120.0 . .
C5 C6 C1 120.0 . .
C8 C7 C12 122.5(9) . .
C8 C7 Se2 118.7(8) . .
C12 C7 Se2 118.3(8) . .
C7 C8 C9 119.3(10) . .
C10 C9 C8 118.6(11) . .
C9 C10 C11 123.8(11) . .
C9 C10 F2 119.4(12) . .
C11 C10 F2 116.8(11) . .
C10 C11 C12 118.1(10) . .
C7 C12 C11 117.7(10) . .
C14 C13 C18 120.0 . .
C14 C13 Se3 123.3(5) . .
C18 C13 Se3 116.7(5) . .
C15 C14 C13 120.0 . .
C14 C15 C16 120.0 . .
F3 C16 C17 120.9(7) . .
F3 C16 C15 119.1(7) . .
C17 C16 C15 120.0 . .
C18 C17 C16 120.0 . .
C17 C18 C13 120.0 . .
C24 C19 C20 118.1(10) . .
C24 C19 Se4 124.8(8) . .
C20 C19 Se4 117.1(8) . .
C21 C20 C19 121.2(11) . .
C22 C21 C20 119.2(11) . .
C21 C22 C23 123.3(12) . .
C21 C22 F4 120.2(12) . .
C23 C22 F4 116.6(12) . .
C22 C23 C24 117.0(11) . .
C19 C24 C23 121.3(10) . .
C26 C25 C29 109.4(12) . .
C26 C25 Zr1 73.8(6) . .
C29 C25 Zr1 73.9(6) . .
C25 C26 C27 108.9(12) . .
C25 C26 Zr1 75.5(6) . .
C27 C26 Zr1 73.9(6) . .
C26 C27 C28 107.7(11) . .
C26 C27 Zr1 75.2(6) . .
C28 C27 Zr1 74.7(6) . .
C27 C28 C29 108.4(11) . .
C27 C28 Zr1 74.3(6) . .
C29 C28 Zr1 74.5(6) . .
C25 C29 C28 105.6(11) . .
C25 C29 Zr1 75.4(6) . .
C28 C29 Zr1 73.5(6) . .
C34 C30 C31 107.4(11) . .
C34 C30 Zr2 75.7(6) . .
C31 C30 Zr2 74.5(6) . .
C32 C31 C30 106.3(12) . .
C32 C31 Zr2 76.0(7) . .
C30 C31 Zr2 73.3(6) . .
C33 C32 C31 111.7(13) . .
C33 C32 Zr2 76.1(7) . .
C31 C32 Zr2 73.9(7) . .
C32 C33 C34 109.0(13) . .
C32 C33 Zr2 74.2(7) . .
C34 C33 Zr2 73.7(6) . .
C33 C34 C30 105.5(12) . .
C33 C34 Zr2 75.3(6) . .
C30 C34 Zr2 72.3(6) . .
C36 C35 C39 106.4(12) . .
C36 C35 Zr3 72.2(7) . .
C39 C35 Zr3 75.6(7) . .
C35 C36 C37 107.9(12) . .
C35 C36 Zr3 75.7(7) . .
C37 C36 Zr3 71.7(7) . .
C38 C37 C36 110.3(13) . .
C38 C37 Zr3 76.1(8) . .
C36 C37 Zr3 75.2(7) . .
C37 C38 C39 106.7(13) . .
C37 C38 Zr3 72.2(7) . .
C39 C38 Zr3 77.0(7) . .
C35 C39 C38 108.6(12) . .
C35 C39 Zr3 72.3(7) . .
C38 C39 Zr3 70.6(7) . .
C41 C40 C44 108.2(13) . .
C41 C40 Zr3 77.1(8) . .
C44 C40 Zr3 75.1(7) . .
C40 C41 C42 107.2(13) . .
C40 C41 Zr3 70.8(8) . .
C42 C41 Zr3 73.6(7) . .
C43 C42 C41 107.0(13) . .
C43 C42 Zr3 73.5(8) . .
C41 C42 Zr3 73.6(7) . .
C42 C43 C44 110.3(13) . .
C42 C43 Zr3 75.4(8) . .
C44 C43 Zr3 73.3(8) . .
C43 C44 C40 107.1(13) . .
C43 C44 Zr3 74.6(8) . .
C40 C44 Zr3 72.0(7) . .

loop_
_geom_bond_atom_site_label_1
_geom_bond_atom_site_label_2
_geom_bond_distance
_geom_bond_site_symmetry_2
Zr1 O1 2.113(6) .
Zr1 O7 2.127(5) .
Zr1 O3 2.129(5) .
Zr1 O5 2.196(5) .
Zr1 C27 2.532(9) .
Zr1 C28 2.537(9) .
Zr1 Cl1 2.540(3) .
Zr1 C26 2.547(9) .
Zr1 C29 2.550(9) .
Zr1 C25 2.568(10) .
Zr2 O8 2.114(5) 26_565
Zr2 O2 2.138(6) .
Zr2 O6 2.161(5) .
Zr2 O4 2.209(5) .
Zr2 C30 2.504(9) .
Zr2 Cl2 2.509(3) .
Zr2 C31 2.518(10) .
Zr2 C32 2.544(10) .
Zr2 C34 2.546(9) .
Zr2 C33 2.567(10) .
Zr3 O9 1.9506(15) .
Zr3 C37 2.446(12) .
Zr3 Cl3 2.455(3) .
Zr3 C40 2.471(12) .
Zr3 C36 2.490(12) .
Zr3 C38 2.493(12) .
Zr3 C44 2.511(12) .
Zr3 C43 2.528(12) .
Zr3 C35 2.534(12) .
Zr3 C41 2.551(12) .
Zr3 C42 2.552(12) .
Zr3 C39 2.576(12) .
Se1 O1 1.677(6) .
Se1 O2 1.697(5) .
Se1 C1 1.883(6) .
Se2 O3 1.697(5) .
Se2 O4 1.697(5) .
Se2 C7 1.944(9) .
Se3 O6 1.686(6) .
Se3 O5 1.689(6) .
Se3 C13 1.883(5) .
Se4 O8 1.696(5) .
Se4 O7 1.710(5) .
Se4 C19 1.927(10) .
F1 C4 1.313(8) .
F2 C10 1.378(10) .
F3 C16 1.315(7) .
F4 C22 1.360(11) .
O8 Zr2 2.113(5) 20_656
O9 Zr3 1.9506(15) 7_455
C1 C2 1.3900 .
C1 C6 1.3900 .
C2 C3 1.3900 .
C3 C4 1.3900 .
C4 C5 1.3900 .
C5 C6 1.3900 .
C7 C8 1.348(11) .
C7 C12 1.369(11) .
C8 C9 1.381(11) .
C9 C10 1.339(12) .
C10 C11 1.347(13) .
C11 C12 1.410(11) .
C13 C14 1.3900 .
C13 C18 1.3900 .
C14 C15 1.3900 .
C15 C16 1.3900 .
C16 C17 1.3900 .
C17 C18 1.3900 .
C19 C24 1.336(11) .
C19 C20 1.376(12) .
C20 C21 1.348(12) .
C21 C22 1.322(13) .
C22 C23 1.337(13) .
C23 C24 1.405(12) .
C25 C26 1.351(12) .
C25 C29 1.357(12) .
C26 C27 1.352(12) .
C27 C28 1.357(12) .
C28 C29 1.404(12) .
C30 C34 1.390(13) .
C30 C31 1.392(13) .
C31 C32 1.314(13) .
C32 C33 1.311(13) .
C33 C34 1.365(13) .
C35 C36 1.392(14) .
C35 C39 1.413(13) .
C36 C37 1.403(14) .
C37 C38 1.352(14) .
C38 C39 1.418(14) .
C40 C41 1.393(14) .
C40 C44 1.410(14) .
C41 C42 1.440(14) .
C42 C43 1.365(15) .
C43 C44 1.391(15) .

loop_
_platon_squeeze_void_nr
_platon_squeeze_void_average_x
_platon_squeeze_void_average_y
_platon_squeeze_void_average_z
_platon_squeeze_void_volume
_platon_squeeze_void_count_electrons
1 0.250 0.000 0.036 870.6 61.0
2 0.750 0.000 0.038 870.6 60.6
3 1.000 0.250 0.125 429.7 14.8
4 0.500 0.250 0.375 429.7 17.1
5 0.000 0.250 0.625 429.7 16.3
6 0.500 0.250 0.875 429.7 15.8
7 0.750 0.500 -0.010 870.5 61.0
8 0.250 0.500 0.482 870.6 60.6
9 0.500 0.750 0.125 429.7 16.3
10 0.000 0.750 0.375 429.7 15.8
11 0.500 0.750 0.625 429.7 14.8
12 1.000 0.750 0.875 429.7 17.1
